data_1540519
loop_
_publ_author_name
'Eberhart, Andrew J.'
'Shrives, Harry'
'Zhang, Yuntong'
'Carr\"er, Amandine'
'Parry, Adam V. S.'
'Tate, Daniel J.'
'Turner, Michael L.'
'Procter, David J.'

_publ_section_title
;
 Sulfoxide-directed metal-free cross-couplings in the expedient synthesis
 of benzothiophene-based components of materials
;
_journal_issue 2
_journal_name_full 'Chem. Sci.'
_journal_page_first 1281
_journal_paper_doi 10.1039/C5SC03823E
_journal_volume 7
_journal_year 2016
_chemical_formula_sum 'C28 H36 S2'
_chemical_formula_weight 436.69
_chemical_name_systematic
; 
 ? 
;
_space_group_IT_number 2
_symmetry_cell_setting triclinic
_symmetry_space_group_name_Hall '-P 1'
_symmetry_space_group_name_H-M 'P -1'
_atom_sites_solution_hydrogens geom
_atom_sites_solution_primary direct
_atom_sites_solution_secondary difmap
_audit_creation_method SHELXL-97
_audit_update_record
;
2015-07-27 deposited with the CCDC.
2015-11-06 downloaded from the CCDC.
;
_cell_angle_alpha 75.517(4)
_cell_angle_beta 77.083(5)
_cell_angle_gamma 71.249(3)
_cell_formula_units_Z 1
_cell_length_a 6.7057(4)
_cell_length_b 9.3950(5)
_cell_length_c 10.2135(7)
_cell_measurement_reflns_used 2957
_cell_measurement_temperature 100(2)
_cell_measurement_theta_max 68.32
_cell_measurement_theta_min 4.53
_cell_volume 582.70(6)
_computing_cell_refinement 'Bruker SAINT'
_computing_data_collection 'Bruker APEX2'
_computing_data_reduction 'Bruker SAINT'
_computing_molecular_graphics 'Bruker SHELXTL'
_computing_publication_material 'Bruker SHELXTL'
_computing_structure_refinement 'SHELXL-97 (Sheldrick, 2008)'
_computing_structure_solution 'SHELXS-97 (Sheldrick, 2008)'
_diffrn_ambient_temperature 100(2)
_diffrn_measured_fraction_theta_full 0.958
_diffrn_measured_fraction_theta_max 0.953
_diffrn_measurement_device_type 'Bruker APEX-II CCD'
_diffrn_measurement_method '\f and \w scans'
_diffrn_radiation_monochromator graphite
_diffrn_radiation_source 'fine-focus sealed tube'
_diffrn_radiation_type CuK\a
_diffrn_radiation_wavelength 1.54178
_diffrn_reflns_av_R_equivalents 0.0382
_diffrn_reflns_av_sigmaI/netI 0.0493
_diffrn_reflns_limit_h_max 7
_diffrn_reflns_limit_h_min -8
_diffrn_reflns_limit_k_max 11
_diffrn_reflns_limit_k_min -11
_diffrn_reflns_limit_l_max 10
_diffrn_reflns_limit_l_min -12
_diffrn_reflns_number 4757
_diffrn_reflns_theta_full 67.00
_diffrn_reflns_theta_max 68.31
_diffrn_reflns_theta_min 4.53
_exptl_absorpt_coefficient_mu 2.142
_exptl_absorpt_correction_T_max 0.8822
_exptl_absorpt_correction_T_min 0.618981
_exptl_absorpt_correction_type multi-scan
_exptl_absorpt_process_details SADABS
_exptl_crystal_colour white
_exptl_crystal_density_diffrn 1.244
_exptl_crystal_density_method 'not measured'
_exptl_crystal_description plate
_exptl_crystal_F_000 236
_exptl_crystal_size_max 0.29
_exptl_crystal_size_mid 0.13
_exptl_crystal_size_min 0.06
_refine_diff_density_max 0.581
_refine_diff_density_min -0.288
_refine_diff_density_rms 0.069
_refine_ls_extinction_method none
_refine_ls_goodness_of_fit_ref 0.911
_refine_ls_hydrogen_treatment constr
_refine_ls_matrix_type full
_refine_ls_number_parameters 137
_refine_ls_number_reflns 2030
_refine_ls_number_restraints 0
_refine_ls_restrained_S_all 0.911
_refine_ls_R_factor_all 0.0558
_refine_ls_R_factor_gt 0.0503
_refine_ls_shift/su_max 0.000
_refine_ls_shift/su_mean 0.000
_refine_ls_structure_factor_coef Fsqd
_refine_ls_weighting_details 'calc w=1/[\s^2^(Fo^2^)+(0.0744P)^2^+0.6983P] where P=(Fo^2^+2Fc^2^)/3'
_refine_ls_weighting_scheme calc
_refine_ls_wR_factor_gt 0.1284
_refine_ls_wR_factor_ref 0.1338
_reflns_number_gt 1802
_reflns_number_total 2030
_reflns_threshold_expression >2sigma(I)
_cod_data_source_file c5sc03823e2.cif
_cod_data_source_block s4107ma
_cod_depositor_comments
;
The following automatic conversions were performed:

'_symmetry_cell_setting' value 'Triclinic' changed to 'triclinic'
according to
/usr/data/users/saulius/crontab/automatic-downloads/rss-feeds/RSC/lib/dictionaries/cif_core.dic
dictionary named 'cif_core.dic' version 2.4.2 from 2011-04-26.

Automatic conversion script
Id: cif_fix_values 3271 2015-04-21 07:52:19Z andrius 

 Adding full bibliography for 1540519--1540523.cif.
;
_cod_original_sg_symbol_H-M P-1
_cod_database_code 1540519

loop_
_symmetry_equiv_pos_as_xyz
'x, y, z'
'-x, -y, -z'

loop_
_atom_site_label
_atom_site_type_symbol
_atom_site_fract_x
_atom_site_fract_y
_atom_site_fract_z
_atom_site_U_iso_or_equiv
_atom_site_adp_type
_atom_site_occupancy
_atom_site_symmetry_multiplicity
_atom_site_calc_flag
_atom_site_refinement_flags
C1 C -0.3592(4) 0.6952(3) 0.5523(2) 0.0270(5) Uani 1 1 d .
C2 C -0.5202(4) 0.7820(3) 0.4717(2) 0.0266(5) Uani 1 1 d .
H2 H -0.5529 0.8906 0.4491 0.032 Uiso 1 1 calc R
C3 C -0.6274(4) 0.7068(3) 0.4271(2) 0.0263(5) Uani 1 1 d .
H3 H -0.7362 0.7643 0.3734 0.032 Uiso 1 1 calc R
C4 C -0.5803(3) 0.5438(3) 0.4591(2) 0.0252(5) Uani 1 1 d .
C5 C -0.3091(3) 0.5358(3) 0.5883(2) 0.0250(5) Uani 1 1 d .
C6 C -0.1439(4) 0.4747(3) 0.6723(2) 0.0256(5) Uani 1 1 d .
H6 H -0.0902 0.3683 0.7067 0.031 Uiso 1 1 calc R
C7 C -0.0717(4) 0.5825(3) 0.6982(2) 0.0260(5) Uani 1 1 d .
C8 C 0.0968(4) 0.5638(3) 0.7809(2) 0.0262(5) Uani 1 1 d .
H8A H 0.0335 0.6250 0.8538 0.031 Uiso 1 1 calc R
H8B H 0.2111 0.6057 0.7209 0.031 Uiso 1 1 calc R
C9 C 0.1958(4) 0.3981(3) 0.8468(2) 0.0271(5) Uani 1 1 d .
H9A H 0.0827 0.3564 0.9085 0.033 Uiso 1 1 calc R
H9B H 0.2581 0.3362 0.7744 0.033 Uiso 1 1 calc R
C10 C 0.3682(4) 0.3836(3) 0.9279(2) 0.0274(5) Uani 1 1 d .
H10A H 0.4794 0.4275 0.8664 0.033 Uiso 1 1 calc R
H10B H 0.3048 0.4443 1.0011 0.033 Uiso 1 1 calc R
C11 C 0.4725(4) 0.2183(3) 0.9927(2) 0.0287(5) Uani 1 1 d .
H11A H 0.5357 0.1577 0.9194 0.034 Uiso 1 1 calc R
H11B H 0.3611 0.1744 1.0540 0.034 Uiso 1 1 calc R
C12 C 0.6453(4) 0.2026(3) 1.0742(2) 0.0289(5) Uani 1 1 d .
H12A H 0.7616 0.2400 1.0117 0.035 Uiso 1 1 calc R
H12B H 0.5847 0.2685 1.1437 0.035 Uiso 1 1 calc R
C13 C 0.7385(4) 0.0383(3) 1.1462(3) 0.0322(5) Uani 1 1 d .
H13A H 0.8062 -0.0264 1.0763 0.039 Uiso 1 1 calc R
H13B H 0.6210 -0.0010 1.2046 0.039 Uiso 1 1 calc R
C14 C 0.9024(4) 0.0229(3) 1.2341(3) 0.0385(6) Uani 1 1 d .
H14A H 0.8380 0.0888 1.3021 0.058 Uiso 1 1 calc R
H14B H 1.0247 0.0539 1.1760 0.058 Uiso 1 1 calc R
H14C H 0.9500 -0.0839 1.2811 0.058 Uiso 1 1 calc R
S1 S -0.20207(9) 0.76629(6) 0.61836(6) 0.0279(2) Uani 1 1 d .

loop_
_atom_site_aniso_label
_atom_site_aniso_U_11
_atom_site_aniso_U_22
_atom_site_aniso_U_33
_atom_site_aniso_U_23
_atom_site_aniso_U_13
_atom_site_aniso_U_12
C1 0.0263(11) 0.0304(12) 0.0246(11) -0.0047(9) -0.0073(9) -0.0067(9)
C2 0.0297(11) 0.0219(11) 0.0253(11) -0.0010(8) -0.0086(9) -0.0032(9)
C3 0.0271(11) 0.0258(11) 0.0236(11) -0.0021(9) -0.0103(9) -0.0021(9)
C4 0.0261(11) 0.0260(11) 0.0215(10) -0.0032(8) -0.0059(9) -0.0043(9)
C5 0.0266(11) 0.0255(11) 0.0206(10) -0.0027(8) -0.0065(9) -0.0035(9)
C6 0.0262(11) 0.0254(11) 0.0241(11) -0.0031(8) -0.0088(9) -0.0040(9)
C7 0.0261(11) 0.0274(11) 0.0232(11) -0.0018(9) -0.0086(9) -0.0050(9)
C8 0.0275(11) 0.0285(12) 0.0243(11) -0.0037(9) -0.0092(9) -0.0075(9)
C9 0.0301(12) 0.0270(12) 0.0258(11) -0.0030(9) -0.0102(10) -0.0077(9)
C10 0.0288(11) 0.0270(12) 0.0276(12) -0.0019(9) -0.0111(10) -0.0075(9)
C11 0.0325(12) 0.0276(12) 0.0288(12) -0.0022(9) -0.0131(10) -0.0092(9)
C12 0.0306(12) 0.0276(12) 0.0294(12) -0.0008(9) -0.0127(10) -0.0077(9)
C13 0.0350(13) 0.0270(12) 0.0342(13) -0.0016(10) -0.0150(11) -0.0052(10)
C14 0.0426(14) 0.0314(13) 0.0402(14) -0.0001(11) -0.0218(12) -0.0033(11)
S1 0.0308(3) 0.0244(3) 0.0299(3) -0.0021(2) -0.0146(2) -0.0056(2)

loop_
_atom_type_symbol
_atom_type_description
_atom_type_scat_dispersion_real
_atom_type_scat_dispersion_imag
_atom_type_scat_source
C C 0.0181 0.0091 'International Tables Vol C Tables 4.2.6.8 and 6.1.1.4'
H H 0.0000 0.0000 'International Tables Vol C Tables 4.2.6.8 and 6.1.1.4'
S S 0.3331 0.5567 'International Tables Vol C Tables 4.2.6.8 and 6.1.1.4'

loop_
_geom_angle_atom_site_label_1
_geom_angle_atom_site_label_2
_geom_angle_atom_site_label_3
_geom_angle
_geom_angle_site_symmetry_1
_geom_angle_site_symmetry_3
C5 C1 C2 122.0(2) . .
C5 C1 S1 111.49(17) . .
C2 C1 S1 126.47(18) . .
C3 C2 C1 118.6(2) . .
C3 C2 H2 120.7 . .
C1 C2 H2 120.7 . .
C2 C3 C4 121.7(2) . .
C2 C3 H3 119.2 . .
C4 C3 H3 119.2 . .
C4 C4 C3 119.8(3) 2_466 .
C4 C4 C5 118.2(3) 2_466 2_466
C3 C4 C5 121.9(2) . 2_466
C1 C5 C4 119.6(2) . 2_466
C1 C5 C6 111.5(2) . .
C4 C5 C6 128.9(2) 2_466 .
C7 C6 C5 114.0(2) . .
C7 C6 H6 123.0 . .
C5 C6 H6 123.0 . .
C6 C7 C8 129.6(2) . .
C6 C7 S1 111.33(17) . .
C8 C7 S1 119.09(17) . .
C7 C8 C9 113.87(19) . .
C7 C8 H8A 108.8 . .
C9 C8 H8A 108.8 . .
C7 C8 H8B 108.8 . .
C9 C8 H8B 108.8 . .
H8A C8 H8B 107.7 . .
C10 C9 C8 112.33(18) . .
C10 C9 H9A 109.1 . .
C8 C9 H9A 109.1 . .
C10 C9 H9B 109.1 . .
C8 C9 H9B 109.1 . .
H9A C9 H9B 107.9 . .
C11 C10 C9 113.28(18) . .
C11 C10 H10A 108.9 . .
C9 C10 H10A 108.9 . .
C11 C10 H10B 108.9 . .
C9 C10 H10B 108.9 . .
H10A C10 H10B 107.7 . .
C10 C11 C12 113.64(19) . .
C10 C11 H11A 108.8 . .
C12 C11 H11A 108.8 . .
C10 C11 H11B 108.8 . .
C12 C11 H11B 108.8 . .
H11A C11 H11B 107.7 . .
C13 C12 C11 113.22(19) . .
C13 C12 H12A 108.9 . .
C11 C12 H12A 108.9 . .
C13 C12 H12B 108.9 . .
C11 C12 H12B 108.9 . .
H12A C12 H12B 107.7 . .
C12 C13 C14 113.6(2) . .
C12 C13 H13A 108.9 . .
C14 C13 H13A 108.9 . .
C12 C13 H13B 108.9 . .
C14 C13 H13B 108.9 . .
H13A C13 H13B 107.7 . .
C13 C14 H14A 109.5 . .
C13 C14 H14B 109.5 . .
H14A C14 H14B 109.5 . .
C13 C14 H14C 109.5 . .
H14A C14 H14C 109.5 . .
H14B C14 H14C 109.5 . .
C1 S1 C7 91.69(11) . .

loop_
_geom_bond_atom_site_label_1
_geom_bond_atom_site_label_2
_geom_bond_distance
_geom_bond_site_symmetry_2
C1 C5 1.395(3) .
C1 C2 1.415(3) .
C1 S1 1.735(2) .
C2 C3 1.363(3) .
C2 H2 0.9500 .
C3 C4 1.427(3) .
C3 H3 0.9500 .
C4 C4 1.423(4) 2_466
C4 C5 1.429(3) 2_466
C5 C4 1.429(3) 2_466
C5 C6 1.436(3) .
C6 C7 1.355(3) .
C6 H6 0.9500 .
C7 C8 1.499(3) .
C7 S1 1.748(2) .
C8 C9 1.526(3) .
C8 H8A 0.9900 .
C8 H8B 0.9900 .
C9 C10 1.520(3) .
C9 H9A 0.9900 .
C9 H9B 0.9900 .
C10 C11 1.527(3) .
C10 H10A 0.9900 .
C10 H10B 0.9900 .
C11 C12 1.523(3) .
C11 H11A 0.9900 .
C11 H11B 0.9900 .
C12 C13 1.527(3) .
C12 H12A 0.9900 .
C12 H12B 0.9900 .
C13 C14 1.520(3) .
C13 H13A 0.9900 .
C13 H13B 0.9900 .
C14 H14A 0.9800 .
C14 H14B 0.9800 .
C14 H14C 0.9800 .

loop_
_geom_torsion_atom_site_label_1
_geom_torsion_atom_site_label_2
_geom_torsion_atom_site_label_3
_geom_torsion_atom_site_label_4
_geom_torsion
_geom_torsion_site_symmetry_1
_geom_torsion_site_symmetry_4
C5 C1 C2 C3 -0.7(3) . .
S1 C1 C2 C3 179.41(17) . .
C1 C2 C3 C4 -0.3(3) . .
C2 C3 C4 C4 0.8(4) . 2_466
C2 C3 C4 C5 -179.5(2) . 2_466
C2 C1 C5 C4 1.2(3) . 2_466
S1 C1 C5 C4 -178.89(16) . 2_466
C2 C1 C5 C6 -178.8(2) . .
S1 C1 C5 C6 1.1(2) . .
C1 C5 C6 C7 -0.3(3) . .
C4 C5 C6 C7 179.7(2) 2_466 .
C5 C6 C7 C8 179.8(2) . .
C5 C6 C7 S1 -0.6(3) . .
C6 C7 C8 C9 -1.3(3) . .
S1 C7 C8 C9 179.15(15) . .
C7 C8 C9 C10 179.11(19) . .
C8 C9 C10 C11 -178.93(18) . .
C9 C10 C11 C12 -179.95(19) . .
C10 C11 C12 C13 176.3(2) . .
C11 C12 C13 C14 -176.8(2) . .
C5 C1 S1 C7 -1.24(18) . .
C2 C1 S1 C7 178.7(2) . .
C6 C7 S1 C1 1.08(18) . .
C8 C7 S1 C1 -179.34(18) . .
